data_4337567
loop_
_publ_author_name
'Chartrand, Daniel'
'Hanan, Garry S.'

_publ_section_title
;
 Rhodium amidinate dimers as structural and functional hubs for
 multimetallic assemblies.
;
_journal_issue 1
_journal_name_full 'Inorganic chemistry'
_journal_page_first 624
_journal_page_last 636
_journal_paper_doi 10.1021/ic4024585
_journal_volume 53
_journal_year 2014
_chemical_compound_source 'Synthesized by the authors. See text'
_chemical_formula_moiety '(C87 H67 N15 O3 Re Rh2),(F6 P), 2.5(C2 H3 N),'
_chemical_formula_sum 'C92 H74.5 F6 N17.5 O3 P Re Rh2'
_chemical_formula_weight 2010.18
_chemical_name_systematic
; 
acetonitrile(N"-(2,2'-bipyridinetricarbonyl-rhenium(I))-N,N'-diphenyl-
isonicotinamidate)-tris(N,N'-diphenylisonicotinamidate)dirhodium(II,II)
 hexafluorophospate, acetonitrile 2.5 solvate  
;
_space_group_IT_number 2
_symmetry_cell_setting triclinic
_symmetry_space_group_name_Hall '-P 1'
_symmetry_space_group_name_H-M 'P -1'
_atom_sites_solution_hydrogens geom
_atom_sites_solution_primary direct
_atom_sites_solution_secondary difmap
_audit_creation_method SHELXL-97
_cell_angle_alpha 75.315(8)
_cell_angle_beta 77.197(8)
_cell_angle_gamma 73.324(7)
_cell_formula_units_Z 2
_cell_length_a 12.692(2)
_cell_length_b 17.182(3)
_cell_length_c 21.751(3)
_cell_measurement_reflns_used 21020
_cell_measurement_temperature 150
_cell_measurement_theta_max 67.04
_cell_measurement_theta_min 2.74
_cell_volume 4338.3(12)
_computing_cell_refinement 'SAINT V7.34A (Bruker AXS, 2006b)'
_computing_data_collection 'APEX2 v2.1-0 (Bruker AXS, 2006a)'
_computing_data_reduction 'SAINT V7.34A (Bruker AXS, 2006b)'
_computing_molecular_graphics 'SHELXTL v6.12 (Bruker AXS, 2001)'
_computing_publication_material 'UdMX (Maris, 2004)'
_computing_structure_refinement 'SHELXL97 (Sheldrick, 2008)'
_computing_structure_solution 'SHELXS97 (Sheldrick, 2008)'
_diffrn_ambient_temperature 150
_diffrn_detector_area_resol_mean 8.3
_diffrn_measured_fraction_theta_full 0.958
_diffrn_measured_fraction_theta_max 0.958
_diffrn_measurement_device_type 'Bruker Microstar'
_diffrn_measurement_method \w
_diffrn_radiation_monochromator 'Helios optics'
_diffrn_radiation_source 'Rotating Anode'
_diffrn_radiation_type CuK\a
_diffrn_radiation_wavelength 1.54178
_diffrn_reflns_av_R_equivalents 0.060
_diffrn_reflns_av_sigmaI/netI 0.0611
_diffrn_reflns_limit_h_max 15
_diffrn_reflns_limit_h_min -15
_diffrn_reflns_limit_k_max 20
_diffrn_reflns_limit_k_min -20
_diffrn_reflns_limit_l_max 26
_diffrn_reflns_limit_l_min -22
_diffrn_reflns_number 48357
_diffrn_reflns_theta_full 67.63
_diffrn_reflns_theta_max 67.63
_diffrn_reflns_theta_min 2.13
_exptl_absorpt_coefficient_mu 6.497
_exptl_absorpt_correction_T_max 0.7226
_exptl_absorpt_correction_T_min 0.5194
_exptl_absorpt_correction_type multi-scan
_exptl_absorpt_process_details 'Sadabs (Sheldrick, 2007)'
_exptl_crystal_colour red
_exptl_crystal_density_diffrn 1.539
_exptl_crystal_density_method 'not measured'
_exptl_crystal_description block
_exptl_crystal_F_000 2014
_exptl_crystal_size_max 0.11
_exptl_crystal_size_mid 0.08
_exptl_crystal_size_min 0.05
_refine_diff_density_max 0.668
_refine_diff_density_min -1.552
_refine_diff_density_rms 0.104
_refine_ls_extinction_method none
_refine_ls_goodness_of_fit_ref 1.164
_refine_ls_hydrogen_treatment constr
_refine_ls_matrix_type full
_refine_ls_number_parameters 1172
_refine_ls_number_reflns 15021
_refine_ls_number_restraints 108
_refine_ls_restrained_S_all 1.164
_refine_ls_R_factor_all 0.0775
_refine_ls_R_factor_gt 0.0605
_refine_ls_shift/su_max 0.002
_refine_ls_shift/su_mean 0.000
_refine_ls_structure_factor_coef Fsqd
_refine_ls_weighting_details 'calc w=1/[\s^2^(Fo^2^)+(0.0000P)^2^+23.6569P] where P=(Fo^2^+2Fc^2^)/3'
_refine_ls_weighting_scheme calc
_refine_ls_wR_factor_gt 0.1346
_refine_ls_wR_factor_ref 0.1422
_reflns_number_gt 12111
_reflns_number_total 15021
_reflns_threshold_expression I>2\s(I)
_cod_data_source_file ic4024585_si_002.cif
_cod_data_source_block dani10
_cod_depositor_comments
;
The following automatic conversions were performed:

'_symmetry_cell_setting' value 'Triclinic' changed to 'triclinic'
according to
/usr/data/users/saulius/automatic-downloads/current/ACS/lib/dictionaries/cif_core.dic
dictionary named 'cif_core.dic' version 2.4.2 from
2011-04-26.

'_geom_bond_publ_flag' value 'Y' changed to 'y'
according to
/usr/data/users/saulius/automatic-downloads/current/ACS/lib/dictionaries/cif_core.dic
dictionary named 'cif_core.dic' version 2.4.2 from 2011-04-26 (19
times).

'_geom_angle_publ_flag' value 'Y' changed to 'y' according
to
/usr/data/users/saulius/automatic-downloads/current/ACS/lib/dictionaries/cif_core.dic
dictionary named 'cif_core.dic' version 2.4.2 from 2011-04-26 (38
times).

'_geom_torsion_publ_flag' value 'Y' changed to 'y' according
to
/usr/data/users/saulius/automatic-downloads/current/ACS/lib/dictionaries/cif_core.dic
dictionary named 'cif_core.dic' version 2.4.2 from 2011-04-26 (4
times).

Automatic conversion script
Id: cif_fix_values 2281 2013-09-26 08:29:07Z andrius 
;
_cod_original_cell_volume 4338.5(12)
_cod_original_sg_symbol_H-M P-1
_cod_original_formula_sum 'C92 H74.50 F6 N17.50 O3 P Re Rh2'
_cod_database_code 4337567

loop_
_symmetry_equiv_pos_as_xyz
'x, y, z'
'-x, -y, -z'

loop_
_atom_site_label
_atom_site_type_symbol
_atom_site_fract_x
_atom_site_fract_y
_atom_site_fract_z
_atom_site_U_iso_or_equiv
_atom_site_adp_type
_atom_site_occupancy
_atom_site_symmetry_multiplicity
_atom_site_calc_flag
_atom_site_refinement_flags
_atom_site_disorder_assembly
_atom_site_disorder_group
Re1 Re 0.48834(3) 0.78372(2) 0.114997(17) 0.04970(12) Uani 1 1 d . . .
Rh1 Rh 0.78191(5) 0.23824(3) 0.28262(3) 0.04038(14) Uani 1 1 d . . .
Rh2 Rh 0.63306(5) 0.20651(3) 0.24672(2) 0.03771(14) Uani 1 1 d . . .
N1 N 0.7080(5) 0.3613(3) 0.2535(3) 0.0399(14) Uani 1 1 d . . .
N2 N 0.5964(5) 0.3290(3) 0.1976(3) 0.0391(13) Uani 1 1 d . . .
N3 N 0.5383(5) 0.6464(3) 0.1393(3) 0.0416(14) Uani 1 1 d . . .
N4 N 0.8720(5) 0.2365(4) 0.1933(3) 0.0459(15) Uani 1 1 d . . .
N5 N 0.7515(5) 0.1758(4) 0.1667(3) 0.0420(14) Uani 1 1 d . . .
N6 N 1.0762(7) 0.1836(5) -0.0235(3) 0.064(2) Uani 1 1 d . . .
N7 N 0.8466(5) 0.1127(4) 0.3098(3) 0.0437(14) Uani 1 1 d . . .
N8 N 0.6848(5) 0.0863(3) 0.2981(3) 0.0384(13) Uani 1 1 d . . .
N9 N 0.9062(7) -0.1944(5) 0.4089(4) 0.074(2) Uani 1 1 d . . .
N10 N 0.6854(5) 0.2394(4) 0.3708(3) 0.0424(14) Uani 1 1 d . . .
N11 N 0.5304(5) 0.2417(3) 0.3298(3) 0.0398(13) Uani 1 1 d . . .
N12 N 0.3848(7) 0.3004(6) 0.5584(3) 0.073(2) Uani 1 1 d . . .
N13 N 0.6180(6) 0.7711(4) 0.1700(3) 0.0517(16) Uani 1 1 d . . .
N14 N 0.4051(6) 0.7715(4) 0.2156(3) 0.0507(16) Uani 1 1 d . . .
N15 N 0.5020(6) 0.1784(4) 0.2180(3) 0.0453(15) Uani 1 1 d . . .
O1 O 0.4152(7) 0.9734(4) 0.0877(4) 0.092(2) Uani 1 1 d . . .
O2 O 0.6331(6) 0.7938(4) -0.0181(3) 0.0789(19) Uani 1 1 d . . .
O3 O 0.2908(6) 0.7841(4) 0.0542(3) 0.0725(18) Uani 1 1 d . . .
C1 C 0.7223(7) 0.4202(5) 0.2853(3) 0.0457(18) Uani 1 1 d . . .
C2 C 0.8280(8) 0.4289(5) 0.2837(4) 0.057(2) Uani 1 1 d . . .
H2 H 0.8903 0.3978 0.2596 0.068 Uiso 1 1 calc R . .
C3 C 0.8442(9) 0.4830(6) 0.3171(5) 0.066(2) Uani 1 1 d . . .
H3 H 0.9170 0.4890 0.3152 0.079 Uiso 1 1 calc R . .
C4 C 0.7532(9) 0.5280(6) 0.3530(5) 0.071(3) Uani 1 1 d . . .
H4 H 0.7634 0.5642 0.3765 0.085 Uiso 1 1 calc R . .
C5 C 0.6486(9) 0.5192(6) 0.3541(4) 0.066(3) Uani 1 1 d . . .
H5 H 0.5860 0.5510 0.3775 0.079 Uiso 1 1 calc R . .
C6 C 0.6328(8) 0.4649(5) 0.3218(3) 0.0500(19) Uani 1 1 d . . .
H6 H 0.5600 0.4582 0.3246 0.060 Uiso 1 1 calc R . .
C7 C 0.5509(6) 0.3514(4) 0.1394(3) 0.0398(16) Uani 1 1 d . . .
C8 C 0.4402(7) 0.3540(5) 0.1404(4) 0.0501(19) Uani 1 1 d . . .
H8 H 0.3927 0.3438 0.1804 0.060 Uiso 1 1 calc R . .
C9 C 0.3991(8) 0.3715(5) 0.0835(4) 0.060(2) Uani 1 1 d . . .
H9 H 0.3236 0.3720 0.0849 0.072 Uiso 1 1 calc R . .
C10 C 0.4647(8) 0.3883(5) 0.0249(4) 0.061(2) Uani 1 1 d . . .
H10 H 0.4349 0.4007 -0.0138 0.074 Uiso 1 1 calc R . .
C11 C 0.5751(8) 0.3867(5) 0.0231(4) 0.058(2) Uani 1 1 d . . .
H11 H 0.6217 0.3986 -0.0170 0.069 Uiso 1 1 calc R . .
C12 C 0.6176(7) 0.3676(4) 0.0805(3) 0.0455(18) Uani 1 1 d . . .
H12 H 0.6937 0.3657 0.0790 0.055 Uiso 1 1 calc R . .
C13 C 0.6361(7) 0.3848(4) 0.2131(3) 0.0428(17) Uani 1 1 d . . .
C14 C 0.6003(6) 0.4745(4) 0.1841(3) 0.0419(17) Uani 1 1 d . . .
C15 C 0.6785(7) 0.5198(5) 0.1550(4) 0.0468(18) Uani 1 1 d . . .
H15 H 0.7556 0.4929 0.1501 0.056 Uiso 1 1 calc R . .
C16 C 0.6442(7) 0.6046(5) 0.1332(4) 0.0461(18) Uani 1 1 d . . .
H16 H 0.6993 0.6344 0.1126 0.055 Uiso 1 1 calc R . .
C17 C 0.4600(7) 0.6028(5) 0.1657(3) 0.0468(18) Uani 1 1 d . . .
H17 H 0.3835 0.6313 0.1694 0.056 Uiso 1 1 calc R . .
C18 C 0.4887(7) 0.5183(4) 0.1872(3) 0.0448(17) Uani 1 1 d . . .
H18 H 0.4319 0.4893 0.2044 0.054 Uiso 1 1 calc R . .
C19 C 0.9483(7) 0.2880(5) 0.1727(4) 0.052(2) Uani 1 1 d . . .
C20 C 1.0353(8) 0.2736(6) 0.2065(5) 0.064(2) Uani 1 1 d . . .
H20 H 1.0479 0.2260 0.2401 0.077 Uiso 1 1 calc R . .
C21 C 1.1031(9) 0.3272(9) 0.1920(6) 0.086(3) Uani 1 1 d . . .
H21 H 1.1626 0.3162 0.2153 0.103 Uiso 1 1 calc R . .
C22 C 1.0855(10) 0.3985(9) 0.1429(7) 0.095(4) Uani 1 1 d . . .
H22 H 1.1298 0.4372 0.1343 0.114 Uiso 1 1 calc R . .
C23 C 1.0024(9) 0.4109(7) 0.1072(6) 0.078(3) Uani 1 1 d . . .
H23 H 0.9919 0.4573 0.0724 0.093 Uiso 1 1 calc R . .
C24 C 0.9337(8) 0.3559(5) 0.1220(5) 0.062(2) Uani 1 1 d . . .
H24 H 0.8767 0.3650 0.0972 0.074 Uiso 1 1 calc R . .
C25 C 0.7400(7) 0.1149(4) 0.1361(3) 0.0421(17) Uani 1 1 d . . .
C26 C 0.8096(7) 0.0366(5) 0.1443(4) 0.0468(18) Uani 1 1 d . . .
H26 H 0.8692 0.0244 0.1678 0.056 Uiso 1 1 calc R . .
C27 C 0.7938(8) -0.0253(5) 0.1186(4) 0.056(2) Uani 1 1 d . . .
H27 H 0.8425 -0.0792 0.1242 0.067 Uiso 1 1 calc R . .
C28 C 0.7070(8) -0.0070(5) 0.0852(4) 0.055(2) Uani 1 1 d . . .
H28 H 0.6945 -0.0495 0.0690 0.067 Uiso 1 1 calc R . .
C29 C 0.6381(7) 0.0707(5) 0.0748(4) 0.052(2) Uani 1 1 d . . .
H29 H 0.5797 0.0826 0.0505 0.063 Uiso 1 1 calc R . .
C30 C 0.6547(7) 0.1335(4) 0.1004(3) 0.0458(18) Uani 1 1 d . . .
H30 H 0.6078 0.1880 0.0931 0.055 Uiso 1 1 calc R . .
C31 C 0.8454(6) 0.2007(4) 0.1529(3) 0.0426(17) Uani 1 1 d . . .
C32 C 0.9237(7) 0.1901(4) 0.0915(3) 0.0455(18) Uani 1 1 d . . .
C33 C 0.8890(8) 0.2200(5) 0.0317(4) 0.056(2) Uani 1 1 d . . .
H33 H 0.8121 0.2425 0.0288 0.067 Uiso 1 1 calc R . .
C34 C 0.9676(8) 0.2166(6) -0.0234(4) 0.065(2) Uani 1 1 d . . .
H34 H 0.9427 0.2392 -0.0638 0.078 Uiso 1 1 calc R . .
C35 C 1.1090(8) 0.1526(6) 0.0350(4) 0.062(2) Uani 1 1 d . . .
H35 H 1.1857 0.1275 0.0367 0.074 Uiso 1 1 calc R . .
C36 C 1.0360(7) 0.1559(5) 0.0922(4) 0.052(2) Uani 1 1 d . . .
H36 H 1.0631 0.1346 0.1321 0.062 Uiso 1 1 calc R . .
C37 C 0.9634(7) 0.0822(5) 0.3126(4) 0.0472(18) Uani 1 1 d . . .
C38 C 1.0326(7) 0.0363(5) 0.2690(4) 0.057(2) Uani 1 1 d . . .
H38 H 1.0022 0.0237 0.2377 0.069 Uiso 1 1 calc R . .
C39 C 1.1450(8) 0.0088(6) 0.2706(5) 0.070(3) Uani 1 1 d . . .
H39 H 1.1922 -0.0223 0.2401 0.084 Uiso 1 1 calc R . .
C40 C 1.1895(9) 0.0266(7) 0.3167(6) 0.079(3) Uani 1 1 d . . .
H40 H 1.2672 0.0082 0.3178 0.094 Uiso 1 1 calc R . .
C41 C 1.1203(9) 0.0711(6) 0.3608(5) 0.074(3) Uani 1 1 d . . .
H41 H 1.1508 0.0822 0.3928 0.089 Uiso 1 1 calc R . .
C42 C 1.0065(8) 0.1002(6) 0.3593(5) 0.063(2) Uani 1 1 d . . .
H42 H 0.9594 0.1316 0.3896 0.076 Uiso 1 1 calc R . .
C43 C 0.6095(6) 0.0346(4) 0.3216(4) 0.0452(18) Uani 1 1 d . . .
C44 C 0.5862(7) -0.0073(4) 0.2802(4) 0.0504(19) Uani 1 1 d . . .
H44 H 0.6208 -0.0009 0.2364 0.061 Uiso 1 1 calc R . .
C45 C 0.5129(7) -0.0576(5) 0.3034(5) 0.058(2) Uani 1 1 d . . .
H45 H 0.4969 -0.0854 0.2753 0.070 Uiso 1 1 calc R . .
C46 C 0.4629(8) -0.0682(6) 0.3664(5) 0.069(3) Uani 1 1 d . . .
H46 H 0.4147 -0.1047 0.3822 0.082 Uiso 1 1 calc R . .
C47 C 0.4829(8) -0.0256(6) 0.4071(5) 0.064(2) Uani 1 1 d . . .
H47 H 0.4459 -0.0312 0.4505 0.077 Uiso 1 1 calc R . .
C48 C 0.5559(7) 0.0249(5) 0.3850(4) 0.0512(19) Uani 1 1 d . . .
H48 H 0.5698 0.0533 0.4135 0.061 Uiso 1 1 calc R . .
C49 C 0.7835(6) 0.0609(4) 0.3171(3) 0.0428(17) Uani 1 1 d . . .
C50 C 0.8250(6) -0.0291(5) 0.3483(4) 0.0479(18) Uani 1 1 d . . .
C51 C 0.8534(7) -0.0921(5) 0.3147(4) 0.058(2) Uani 1 1 d . . .
H51 H 0.8448 -0.0812 0.2708 0.070 Uiso 1 1 calc R . .
C52 C 0.8953(8) -0.1725(6) 0.3476(6) 0.075(3) Uani 1 1 d . . .
H52 H 0.9181 -0.2153 0.3236 0.090 Uiso 1 1 calc R . .
C53 C 0.8740(8) -0.1325(6) 0.4406(5) 0.073(3) Uani 1 1 d . . .
H53 H 0.8779 -0.1461 0.4853 0.087 Uiso 1 1 calc R . .
C54 C 0.8351(8) -0.0496(5) 0.4130(4) 0.061(2) Uani 1 1 d . . .
H54 H 0.8159 -0.0079 0.4379 0.073 Uiso 1 1 calc R . .
C55 C 0.7400(7) 0.2185(5) 0.4246(4) 0.0474(18) Uani 1 1 d . . .
C56 C 0.7302(7) 0.1488(5) 0.4729(4) 0.056(2) Uani 1 1 d . . .
H56 H 0.6816 0.1165 0.4714 0.068 Uiso 1 1 calc R . .
C57 C 0.7916(8) 0.1258(6) 0.5238(4) 0.068(3) Uani 1 1 d . . .
H57 H 0.7854 0.0780 0.5564 0.082 Uiso 1 1 calc R . .
C58 C 0.8614(9) 0.1737(8) 0.5260(5) 0.081(3) Uani 1 1 d . . .
H58 H 0.9031 0.1587 0.5603 0.097 Uiso 1 1 calc R . .
C59 C 0.8705(9) 0.2416(7) 0.4795(5) 0.075(3) Uani 1 1 d . . .
H59 H 0.9186 0.2738 0.4816 0.090 Uiso 1 1 calc R . .
C60 C 0.8115(8) 0.2651(6) 0.4289(4) 0.062(2) Uani 1 1 d . . .
H60 H 0.8193 0.3132 0.3969 0.074 Uiso 1 1 calc R . .
C61 C 0.4136(6) 0.2750(4) 0.3311(3) 0.0425(17) Uani 1 1 d . . .
C62 C 0.3701(7) 0.3597(5) 0.3248(4) 0.054(2) Uani 1 1 d . . .
H62 H 0.4184 0.3951 0.3192 0.064 Uiso 1 1 calc R . .
C63 C 0.2565(9) 0.3932(6) 0.3267(4) 0.069(3) Uani 1 1 d . . .
H63 H 0.2274 0.4515 0.3219 0.083 Uiso 1 1 calc R . .
C64 C 0.1855(8) 0.3424(7) 0.3355(5) 0.076(3) Uani 1 1 d . . .
H64 H 0.1075 0.3651 0.3372 0.091 Uiso 1 1 calc R . .
C65 C 0.2297(8) 0.2583(6) 0.3417(5) 0.069(3) Uani 1 1 d . . .
H65 H 0.1808 0.2231 0.3482 0.083 Uiso 1 1 calc R . .
C66 C 0.3437(7) 0.2229(5) 0.3389(4) 0.053(2) Uani 1 1 d . . .
H66 H 0.3728 0.1647 0.3422 0.064 Uiso 1 1 calc R . .
C67 C 0.5772(7) 0.2461(4) 0.3774(3) 0.0452(18) Uani 1 1 d . . .
C68 C 0.5056(6) 0.2654(5) 0.4399(3) 0.0437(17) Uani 1 1 d . . .
C69 C 0.4343(7) 0.2192(5) 0.4766(4) 0.053(2) Uani 1 1 d . . .
H69 H 0.4241 0.1739 0.4630 0.064 Uiso 1 1 calc R . .
C70 C 0.3756(9) 0.2412(7) 0.5359(4) 0.071(3) Uani 1 1 d . . .
H70 H 0.3254 0.2091 0.5610 0.086 Uiso 1 1 calc R . .
C71 C 0.4509(9) 0.3470(6) 0.5205(4) 0.071(3) Uani 1 1 d . . .
H71 H 0.4564 0.3934 0.5348 0.085 Uiso 1 1 calc R . .
C72 C 0.5117(8) 0.3327(6) 0.4621(4) 0.059(2) Uani 1 1 d . . .
H72 H 0.5575 0.3684 0.4373 0.071 Uiso 1 1 calc R . .
C73 C 0.7240(8) 0.7718(5) 0.1441(4) 0.055(2) Uani 1 1 d . . .
H73 H 0.7420 0.7881 0.0987 0.066 Uiso 1 1 calc R . .
C74 C 0.8074(8) 0.7502(5) 0.1803(5) 0.063(2) Uani 1 1 d . . .
H74 H 0.8818 0.7510 0.1604 0.076 Uiso 1 1 calc R . .
C75 C 0.7812(9) 0.7270(6) 0.2468(5) 0.069(3) Uani 1 1 d . . .
H75 H 0.8379 0.7098 0.2730 0.082 Uiso 1 1 calc R . .
C76 C 0.6723(8) 0.7294(6) 0.2741(4) 0.062(2) Uani 1 1 d . . .
H76 H 0.6528 0.7158 0.3196 0.075 Uiso 1 1 calc R . .
C77 C 0.5900(8) 0.7518(5) 0.2353(4) 0.051(2) Uani 1 1 d . . .
C78 C 0.4729(7) 0.7533(5) 0.2598(4) 0.0507(19) Uani 1 1 d . . .
C79 C 0.4303(9) 0.7417(6) 0.3246(5) 0.073(3) Uani 1 1 d . . .
H79 H 0.4781 0.7290 0.3556 0.088 Uiso 1 1 calc R . .
C80 C 0.3177(10) 0.7485(7) 0.3438(5) 0.081(3) Uani 1 1 d . . .
H80 H 0.2866 0.7413 0.3882 0.097 Uiso 1 1 calc R . .
C81 C 0.2509(9) 0.7659(6) 0.2980(5) 0.078(3) Uani 1 1 d . . .
H81 H 0.1731 0.7706 0.3106 0.094 Uiso 1 1 calc R . .
C82 C 0.2963(8) 0.7766(5) 0.2340(5) 0.062(2) Uani 1 1 d . . .
H82 H 0.2499 0.7877 0.2025 0.074 Uiso 1 1 calc R . .
C83 C 0.4425(9) 0.9047(6) 0.0981(5) 0.066(2) Uani 1 1 d . . .
C84 C 0.5785(8) 0.7889(5) 0.0323(4) 0.058(2) Uani 1 1 d . . .
C85 C 0.3643(9) 0.7837(5) 0.0776(4) 0.067(3) Uani 1 1 d . . .
C86 C 0.4340(7) 0.1620(5) 0.2012(4) 0.0492(19) Uani 1 1 d . . .
C87 C 0.3472(9) 0.1425(6) 0.1780(5) 0.074(3) Uani 1 1 d . . .
H87A H 0.3022 0.1937 0.1552 0.111 Uiso 1 1 calc R . .
H87B H 0.2994 0.1166 0.2146 0.111 Uiso 1 1 calc R . .
H87C H 0.3816 0.1042 0.1485 0.111 Uiso 1 1 calc R . .
P1 P 0.1258(3) 0.61709(18) 0.21150(17) 0.0838(8) Uani 1 1 d . . .
F1 F 0.2015(7) 0.5346(5) 0.1895(5) 0.146(3) Uani 1 1 d . . .
F2 F 0.0370(6) 0.6233(5) 0.1684(4) 0.122(3) Uani 1 1 d . . .
F3 F 0.1898(7) 0.6699(6) 0.1549(4) 0.144(3) Uani 1 1 d . . .
F4 F 0.0652(8) 0.5647(7) 0.2691(5) 0.186(5) Uani 1 1 d . . .
F5 F 0.2188(5) 0.6094(4) 0.2542(3) 0.0951(19) Uani 1 1 d . . .
F6 F 0.0558(7) 0.6972(6) 0.2355(6) 0.161(4) Uani 1 1 d . . .
N100 N 0.096(2) 0.9115(17) 0.1602(11) 0.230(13) Uani 0.75 1 d PDU . .
C100 C 0.104(2) 0.9340(16) 0.1054(13) 0.165(10) Uani 0.75 1 d PDU . .
C101 C 0.0811(19) 0.9564(14) 0.0435(11) 0.154(9) Uani 0.75 1 d PDU . .
H10A H 0.0018 0.9620 0.0444 0.232 Uiso 0.75 1 calc PR . .
H10B H 0.1258 0.9138 0.0192 0.232 Uiso 0.75 1 calc PR . .
H10C H 0.0996 1.0096 0.0226 0.232 Uiso 0.75 1 calc PR . .
N101 N 0.158(4) 0.390(3) 0.493(3) 0.124(17) Uani 0.25 1 d PDU A -2
C102 C 0.075(4) 0.404(3) 0.473(3) 0.118(15) Uani 0.25 1 d PDU A -2
C103 C -0.020(3) 0.445(3) 0.447(2) 0.093(13) Uani 0.25 1 d PDU A -2
H10D H -0.0032 0.4892 0.4106 0.139 Uiso 0.25 1 calc PR A -2
H10E H -0.0777 0.4685 0.4795 0.139 Uiso 0.25 1 calc PR A -2
H10F H -0.0456 0.4057 0.4313 0.139 Uiso 0.25 1 calc PR A -2
N102 N 0.3543(19) 0.5482(12) 0.4293(16) 0.239(11) Uani 1 1 d DU B -1
C104 C 0.265(3) 0.540(2) 0.437(2) 0.313(18) Uani 1 1 d DU B -1
C105 C 0.153(3) 0.571(3) 0.429(2) 0.39(2) Uani 1 1 d DU B -1
H10G H 0.1149 0.6095 0.4577 0.589 Uiso 1 1 calc R B -1
H10H H 0.1175 0.5250 0.4384 0.589 Uiso 1 1 calc R B -1
H10I H 0.1496 0.6005 0.3840 0.589 Uiso 1 1 calc R B -1
N103 N 1.140(4) 0.560(3) 0.034(2) 0.128(17) Uani 0.25 1 d PDU . .
C106 C 1.047(4) 0.593(4) 0.041(4) 0.16(2) Uani 0.25 1 d PDU . .
C107 C 0.932(4) 0.611(3) 0.044(3) 0.16(2) Uani 0.25 1 d PDU . .
H10J H 0.8970 0.5957 0.0891 0.242 Uiso 0.25 1 calc PR . .
H10K H 0.9138 0.5804 0.0176 0.242 Uiso 0.25 1 calc PR . .
H10L H 0.9042 0.6710 0.0287 0.242 Uiso 0.25 1 calc PR . .
N104 N 0.039(4) 0.393(2) 0.594(2) 0.121(14) Uani 0.25 1 d PDU C -3
C108 C 0.053(5) 0.377(5) 0.544(2) 0.18(2) Uani 0.25 1 d PDU C -3
C109 C 0.123(7) 0.350(5) 0.491(3) 0.18(3) Uani 0.25 1 d PDU C -3
H10M H 0.1872 0.3738 0.4800 0.274 Uiso 0.25 1 calc PR C -3
H10N H 0.1478 0.2890 0.5013 0.274 Uiso 0.25 1 calc PR C -3
H10O H 0.0822 0.3666 0.4544 0.274 Uiso 0.25 1 calc PR C -3

loop_
_atom_site_aniso_label
_atom_site_aniso_U_11
_atom_site_aniso_U_22
_atom_site_aniso_U_33
_atom_site_aniso_U_23
_atom_site_aniso_U_13
_atom_site_aniso_U_12
Re1 0.0663(3) 0.03834(19) 0.0476(2) -0.00364(14) -0.01767(17) -0.01566(17)
Rh1 0.0487(3) 0.0363(3) 0.0404(3) -0.0130(2) -0.0111(2) -0.0094(2)
Rh2 0.0471(3) 0.0322(3) 0.0369(3) -0.0113(2) -0.0092(2) -0.0089(2)
N1 0.048(4) 0.037(3) 0.039(3) -0.013(3) -0.009(3) -0.010(3)
N2 0.053(4) 0.026(3) 0.043(3) -0.011(2) -0.014(3) -0.007(3)
N3 0.060(4) 0.027(3) 0.036(3) -0.001(2) -0.013(3) -0.009(3)
N4 0.049(4) 0.044(4) 0.050(4) -0.021(3) -0.006(3) -0.012(3)
N5 0.054(4) 0.037(3) 0.035(3) -0.011(2) -0.007(3) -0.007(3)
N6 0.071(5) 0.071(5) 0.052(4) -0.020(4) 0.003(4) -0.023(4)
N7 0.046(4) 0.036(3) 0.049(3) -0.011(3) -0.016(3) -0.004(3)
N8 0.047(4) 0.030(3) 0.043(3) -0.008(2) -0.011(3) -0.013(3)
N9 0.078(6) 0.043(4) 0.097(6) 0.001(4) -0.035(5) -0.005(4)
N10 0.053(4) 0.038(3) 0.039(3) -0.010(3) -0.010(3) -0.011(3)
N11 0.047(4) 0.037(3) 0.037(3) -0.011(2) -0.008(3) -0.009(3)
N12 0.091(6) 0.086(6) 0.044(4) -0.024(4) -0.003(4) -0.017(5)
N13 0.065(5) 0.037(3) 0.058(4) -0.011(3) -0.011(3) -0.017(3)
N14 0.065(5) 0.044(4) 0.048(4) -0.016(3) -0.005(3) -0.016(3)
N15 0.058(4) 0.042(4) 0.038(3) -0.008(3) -0.009(3) -0.016(3)
O1 0.126(7) 0.038(4) 0.119(6) 0.000(4) -0.047(5) -0.021(4)
O2 0.096(5) 0.087(5) 0.055(4) -0.008(3) -0.006(4) -0.036(4)
O3 0.083(5) 0.076(4) 0.062(4) 0.003(3) -0.035(4) -0.022(4)
C1 0.056(5) 0.043(4) 0.044(4) -0.009(3) -0.011(4) -0.018(4)
C2 0.069(6) 0.049(5) 0.062(5) -0.018(4) -0.017(4) -0.019(4)
C3 0.079(7) 0.059(5) 0.074(6) -0.022(5) -0.024(5) -0.022(5)
C4 0.101(8) 0.059(6) 0.066(6) -0.025(5) -0.025(6) -0.022(6)
C5 0.090(7) 0.057(5) 0.059(5) -0.029(4) -0.010(5) -0.017(5)
C6 0.073(6) 0.044(4) 0.037(4) -0.017(3) -0.005(4) -0.018(4)
C7 0.052(5) 0.028(3) 0.045(4) -0.012(3) -0.015(3) -0.008(3)
C8 0.055(5) 0.045(4) 0.052(4) -0.013(4) -0.010(4) -0.011(4)
C9 0.063(6) 0.058(5) 0.069(6) -0.011(4) -0.030(5) -0.017(4)
C10 0.083(7) 0.052(5) 0.060(5) -0.025(4) -0.036(5) -0.005(5)
C11 0.089(7) 0.042(4) 0.042(4) -0.011(3) -0.015(4) -0.009(4)
C12 0.057(5) 0.040(4) 0.041(4) -0.011(3) -0.012(4) -0.007(4)
C13 0.055(5) 0.038(4) 0.039(4) -0.009(3) -0.009(3) -0.015(3)
C14 0.052(5) 0.045(4) 0.034(4) -0.016(3) -0.008(3) -0.011(4)
C15 0.053(5) 0.043(4) 0.048(4) -0.016(3) -0.009(4) -0.010(4)
C16 0.055(5) 0.043(4) 0.045(4) -0.010(3) -0.012(4) -0.016(4)
C17 0.054(5) 0.049(4) 0.039(4) -0.013(3) -0.008(3) -0.010(4)
C18 0.051(5) 0.041(4) 0.045(4) -0.012(3) -0.006(3) -0.014(4)
C19 0.054(5) 0.057(5) 0.054(5) -0.031(4) 0.000(4) -0.018(4)
C20 0.059(6) 0.078(6) 0.068(6) -0.034(5) -0.008(5) -0.020(5)
C21 0.068(7) 0.122(10) 0.096(8) -0.058(8) -0.002(6) -0.044(7)
C22 0.068(7) 0.120(11) 0.128(11) -0.076(9) 0.011(7) -0.045(7)
C23 0.069(7) 0.072(7) 0.098(8) -0.023(6) -0.003(6) -0.029(5)
C24 0.060(6) 0.054(5) 0.076(6) -0.019(5) -0.009(5) -0.019(4)
C25 0.058(5) 0.033(4) 0.040(4) -0.013(3) -0.006(3) -0.015(3)
C26 0.055(5) 0.041(4) 0.045(4) -0.011(3) -0.008(4) -0.011(4)
C27 0.065(6) 0.041(4) 0.057(5) -0.016(4) -0.004(4) -0.009(4)
C28 0.076(6) 0.043(5) 0.056(5) -0.021(4) -0.005(4) -0.021(4)
C29 0.067(6) 0.049(5) 0.048(4) -0.015(4) -0.010(4) -0.020(4)
C30 0.060(5) 0.033(4) 0.043(4) -0.009(3) -0.007(4) -0.010(4)
C31 0.045(4) 0.037(4) 0.048(4) -0.016(3) -0.008(3) -0.006(3)
C32 0.058(5) 0.038(4) 0.044(4) -0.013(3) -0.006(4) -0.016(4)
C33 0.064(5) 0.065(5) 0.044(4) -0.019(4) -0.010(4) -0.015(4)
C34 0.074(7) 0.072(6) 0.052(5) -0.024(4) 0.002(5) -0.020(5)
C35 0.057(5) 0.063(6) 0.070(6) -0.026(5) -0.002(5) -0.016(4)
C36 0.056(5) 0.055(5) 0.052(5) -0.022(4) -0.006(4) -0.017(4)
C37 0.050(5) 0.039(4) 0.053(4) -0.007(3) -0.014(4) -0.009(4)
C38 0.054(5) 0.046(5) 0.070(5) -0.008(4) -0.012(4) -0.011(4)
C39 0.055(6) 0.056(6) 0.081(7) 0.004(5) -0.005(5) -0.007(4)
C40 0.053(6) 0.078(7) 0.090(8) 0.017(6) -0.019(6) -0.019(5)
C41 0.076(7) 0.068(6) 0.087(7) 0.004(5) -0.048(6) -0.021(5)
C42 0.063(6) 0.062(6) 0.071(6) -0.013(4) -0.021(5) -0.019(5)
C43 0.047(4) 0.036(4) 0.050(4) -0.007(3) -0.012(4) -0.004(3)
C44 0.061(5) 0.035(4) 0.056(5) -0.011(3) -0.013(4) -0.011(4)
C45 0.065(6) 0.037(4) 0.078(6) -0.012(4) -0.027(5) -0.010(4)
C46 0.053(5) 0.054(5) 0.097(8) 0.007(5) -0.016(5) -0.027(4)
C47 0.066(6) 0.059(5) 0.060(5) 0.004(4) -0.009(5) -0.018(5)
C48 0.059(5) 0.049(5) 0.045(4) -0.003(3) -0.013(4) -0.015(4)
C49 0.049(5) 0.038(4) 0.041(4) -0.011(3) -0.006(3) -0.009(3)
C50 0.045(4) 0.043(4) 0.056(5) -0.002(3) -0.017(4) -0.011(4)
C51 0.062(6) 0.045(5) 0.070(6) -0.016(4) -0.022(5) -0.006(4)
C52 0.071(7) 0.048(5) 0.116(9) -0.023(6) -0.035(6) -0.010(5)
C53 0.073(7) 0.064(6) 0.067(6) 0.007(5) -0.018(5) -0.008(5)
C54 0.071(6) 0.054(5) 0.056(5) -0.004(4) -0.022(4) -0.009(4)
C55 0.052(5) 0.047(4) 0.045(4) -0.014(3) -0.016(4) -0.005(4)
C56 0.063(5) 0.060(5) 0.045(4) -0.011(4) -0.014(4) -0.009(4)
C57 0.067(6) 0.075(6) 0.044(5) -0.004(4) -0.013(4) 0.004(5)
C58 0.070(7) 0.119(10) 0.054(6) -0.028(6) -0.021(5) -0.007(7)
C59 0.080(7) 0.094(8) 0.068(6) -0.039(6) -0.021(5) -0.021(6)
C60 0.074(6) 0.063(6) 0.058(5) -0.015(4) -0.021(5) -0.021(5)
C61 0.052(5) 0.040(4) 0.038(4) -0.010(3) -0.013(3) -0.010(3)
C62 0.059(5) 0.048(5) 0.051(5) -0.013(4) -0.016(4) -0.002(4)
C63 0.077(7) 0.053(5) 0.070(6) -0.020(4) -0.021(5) 0.009(5)
C64 0.054(6) 0.082(7) 0.096(8) -0.030(6) -0.026(5) -0.003(5)
C65 0.056(6) 0.072(6) 0.085(7) -0.023(5) -0.011(5) -0.017(5)
C66 0.051(5) 0.058(5) 0.054(5) -0.018(4) -0.012(4) -0.012(4)
C67 0.061(5) 0.034(4) 0.042(4) -0.009(3) -0.013(4) -0.007(4)
C68 0.047(4) 0.049(4) 0.036(4) -0.016(3) -0.005(3) -0.009(4)
C69 0.062(5) 0.057(5) 0.044(4) -0.017(4) -0.011(4) -0.012(4)
C70 0.076(7) 0.088(7) 0.052(5) -0.019(5) 0.002(5) -0.027(6)
C71 0.096(8) 0.070(6) 0.051(5) -0.030(5) -0.009(5) -0.016(6)
C72 0.070(6) 0.063(5) 0.046(4) -0.020(4) -0.003(4) -0.017(5)
C73 0.066(6) 0.045(5) 0.055(5) -0.003(4) -0.014(4) -0.020(4)
C74 0.065(6) 0.056(5) 0.071(6) -0.004(4) -0.020(5) -0.018(5)
C75 0.074(7) 0.070(6) 0.074(6) -0.014(5) -0.030(5) -0.023(5)
C76 0.078(7) 0.065(6) 0.050(5) -0.015(4) -0.019(5) -0.017(5)
C77 0.078(6) 0.038(4) 0.041(4) -0.006(3) -0.017(4) -0.015(4)
C78 0.066(6) 0.040(4) 0.050(4) -0.012(3) -0.011(4) -0.015(4)
C79 0.083(7) 0.084(7) 0.056(5) -0.026(5) -0.004(5) -0.022(6)
C80 0.091(8) 0.090(8) 0.061(6) -0.030(5) 0.007(6) -0.023(6)
C81 0.077(7) 0.079(7) 0.077(7) -0.030(6) 0.003(6) -0.017(6)
C82 0.064(6) 0.055(5) 0.071(6) -0.023(4) -0.007(5) -0.016(4)
C83 0.082(7) 0.046(5) 0.077(6) -0.014(4) -0.026(5) -0.016(5)
C84 0.080(6) 0.048(5) 0.050(5) 0.004(4) -0.026(5) -0.019(4)
C85 0.097(8) 0.053(5) 0.047(5) -0.001(4) -0.031(5) -0.007(5)
C86 0.062(5) 0.046(4) 0.044(4) -0.011(3) -0.012(4) -0.017(4)
C87 0.090(7) 0.085(7) 0.069(6) -0.017(5) -0.031(5) -0.041(6)
P1 0.0700(18) 0.0683(17) 0.111(2) -0.0040(16) -0.0200(17) -0.0226(15)
F1 0.144(7) 0.096(5) 0.217(10) -0.060(6) -0.090(7) 0.011(5)
F2 0.097(5) 0.106(5) 0.178(8) -0.017(5) -0.063(5) -0.024(4)
F3 0.110(6) 0.174(8) 0.133(6) 0.051(6) -0.046(5) -0.062(6)
F4 0.121(7) 0.244(12) 0.186(9) 0.065(8) -0.043(7) -0.115(8)
F5 0.082(4) 0.093(4) 0.116(5) -0.017(4) -0.023(4) -0.029(3)
F6 0.108(6) 0.147(8) 0.239(11) -0.099(8) -0.054(7) 0.022(6)
N100 0.27(2) 0.22(2) 0.152(18) -0.109(19) -0.08(2) 0.116(19)
C100 0.18(2) 0.128(17) 0.145(19) -0.059(19) 0.00(2) 0.034(15)
C101 0.154(19) 0.121(17) 0.18(2) -0.058(17) 0.055(18) -0.058(15)
N101 0.14(3) 0.10(3) 0.11(2) -0.04(2) -0.07(2) 0.06(3)
C102 0.12(3) 0.10(3) 0.13(3) -0.05(2) -0.03(2) 0.01(2)
C103 0.08(3) 0.10(3) 0.12(3) -0.07(3) -0.02(2) -0.01(2)
N102 0.20(2) 0.105(11) 0.36(3) 0.019(14) -0.04(2) -0.026(14)
C104 0.26(4) 0.29(3) 0.40(3) -0.17(3) -0.10(4) 0.04(3)
C105 0.35(5) 0.44(4) 0.45(4) -0.31(3) -0.07(4) -0.01(4)
N103 0.08(3) 0.14(4) 0.12(3) 0.05(3) -0.02(3) -0.03(3)
C106 0.23(5) 0.12(4) 0.13(3) -0.02(3) 0.01(5) -0.07(4)
C107 0.27(6) 0.09(3) 0.14(4) -0.07(3) 0.04(5) -0.09(4)
N104 0.16(3) 0.09(2) 0.10(2) -0.074(19) -0.02(2) 0.04(2)
C108 0.23(4) 0.14(4) 0.11(3) -0.03(3) 0.02(3) 0.02(3)
C109 0.22(4) 0.14(4) 0.12(3) -0.02(4) -0.01(3) 0.05(4)

loop_
_atom_type_symbol
_atom_type_description
_atom_type_scat_dispersion_real
_atom_type_scat_dispersion_imag
_atom_type_scat_source
C C 0.0181 0.0091 'International Tables Vol C Tables 4.2.6.8 and 6.1.1.4'
H H 0.0000 0.0000 'International Tables Vol C Tables 4.2.6.8 and 6.1.1.4'
N N 0.0311 0.0180 'International Tables Vol C Tables 4.2.6.8 and 6.1.1.4'
O O 0.0492 0.0322 'International Tables Vol C Tables 4.2.6.8 and 6.1.1.4'
F F 0.0727 0.0534 'International Tables Vol C Tables 4.2.6.8 and 6.1.1.4'
P P 0.2955 0.4335 'International Tables Vol C Tables 4.2.6.8 and 6.1.1.4'
Rh Rh 0.0927 3.6045 'International Tables Vol C Tables 4.2.6.8 and 6.1.1.4'
Re Re -5.2083 5.8923 'International Tables Vol C Tables 4.2.6.8 and 6.1.1.4'

loop_
_geom_angle_atom_site_label_1
_geom_angle_atom_site_label_2
_geom_angle_atom_site_label_3
_geom_angle
_geom_angle_publ_flag
C84 Re1 C85 89.6(4) y
C84 Re1 C83 89.5(4) y
C85 Re1 C83 88.8(4) y
C84 Re1 N13 97.5(3) y
C85 Re1 N13 171.2(3) y
C83 Re1 N13 96.3(3) y
C84 Re1 N14 172.4(3) y
C85 Re1 N14 97.5(3) y
C83 Re1 N14 93.3(3) y
N13 Re1 N14 75.1(3) y
C84 Re1 N3 93.0(3) y
C85 Re1 N3 92.4(3) y
C83 Re1 N3 177.2(3) y
N13 Re1 N3 82.2(2) y
N14 Re1 N3 84.0(2) y
N4 Rh1 N10 177.3(3) y
N4 Rh1 N1 89.9(2) y
N10 Rh1 N1 89.6(2) y
N4 Rh1 N7 90.1(2) y
N10 Rh1 N7 90.2(2) y
N1 Rh1 N7 175.7(2) y
N4 Rh1 Rh2 88.83(18) y
N10 Rh1 Rh2 88.52(18) y
N1 Rh1 Rh2 87.57(16) y
N7 Rh1 Rh2 88.18(17) y
N2 Rh2 N8 173.8(2) y
N2 Rh2 N11 90.0(2) y
N8 Rh2 N11 90.4(2) y
N2 Rh2 N5 89.1(2) y
N8 Rh2 N5 89.7(2) y
N11 Rh2 N5 172.9(2) y
N2 Rh2 N15 93.4(2) y
N8 Rh2 N15 92.7(2) y
N11 Rh2 N15 92.1(2) y
N5 Rh2 N15 95.0(2) y
N2 Rh2 Rh1 87.24(16) ?
N8 Rh2 Rh1 86.64(16) ?
N11 Rh2 Rh1 86.60(16) ?
N5 Rh2 Rh1 86.34(17) ?
N15 Rh2 Rh1 178.56(16) ?
C13 N1 C1 119.9(6) ?
C13 N1 Rh1 120.7(5) ?
C1 N1 Rh1 118.6(5) ?
C13 N2 C7 118.4(6) ?
C13 N2 Rh2 119.3(5) ?
C7 N2 Rh2 120.9(4) ?
C16 N3 C17 117.8(6) ?
C16 N3 Re1 122.1(5) ?
C17 N3 Re1 119.9(5) ?
C31 N4 C19 122.3(6) ?
C31 N4 Rh1 120.4(5) ?
C19 N4 Rh1 116.2(4) ?
C31 N5 C25 120.3(6) ?
C31 N5 Rh2 119.6(5) ?
C25 N5 Rh2 118.8(5) ?
C34 N6 C35 116.4(8) ?
C49 N7 C37 120.6(6) ?
C49 N7 Rh1 119.7(5) ?
C37 N7 Rh1 119.2(5) ?
C49 N8 C43 118.4(6) ?
C49 N8 Rh2 120.3(5) ?
C43 N8 Rh2 120.6(5) ?
C52 N9 C53 115.0(8) ?
C67 N10 C55 121.5(6) ?
C67 N10 Rh1 120.0(5) ?
C55 N10 Rh1 117.5(5) ?
C67 N11 C61 119.4(6) ?
C67 N11 Rh2 118.9(5) ?
C61 N11 Rh2 120.6(4) ?
C70 N12 C71 115.7(8) ?
C73 N13 C77 119.1(7) ?
C73 N13 Re1 124.5(6) ?
C77 N13 Re1 115.9(6) ?
C82 N14 C78 120.6(7) ?
C82 N14 Re1 123.9(6) ?
C78 N14 Re1 115.4(6) ?
C86 N15 Rh2 177.8(6) ?
C2 C1 C6 118.7(7) ?
C2 C1 N1 120.0(7) ?
C6 C1 N1 121.1(7) ?
C1 C2 C3 120.9(9) ?
C1 C2 H2 119.6 ?
C3 C2 H2 119.6 ?
C4 C3 C2 119.7(9) ?
C4 C3 H3 120.2 ?
C2 C3 H3 120.2 ?
C5 C4 C3 119.0(8) ?
C5 C4 H4 120.5 ?
C3 C4 H4 120.5 ?
C4 C5 C6 121.2(9) ?
C4 C5 H5 119.4 ?
C6 C5 H5 119.4 ?
C5 C6 C1 120.4(9) ?
C5 C6 H6 119.8 ?
C1 C6 H6 119.8 ?
C12 C7 C8 118.5(7) ?
C12 C7 N2 120.5(7) ?
C8 C7 N2 120.9(7) ?
C9 C8 C7 120.1(8) ?
C9 C8 H8 119.9 ?
C7 C8 H8 119.9 ?
C10 C9 C8 121.6(9) ?
C10 C9 H9 119.2 ?
C8 C9 H9 119.2 ?
C9 C10 C11 119.0(8) ?
C9 C10 H10 120.5 ?
C11 C10 H10 120.5 ?
C10 C11 C12 119.7(8) ?
C10 C11 H11 120.2 ?
C12 C11 H11 120.2 ?
C7 C12 C11 121.1(8) ?
C7 C12 H12 119.4 ?
C11 C12 H12 119.4 ?
N1 C13 N2 120.9(6) ?
N1 C13 C14 118.8(6) ?
N2 C13 C14 120.3(6) ?
C15 C14 C18 116.5(7) ?
C15 C14 C13 120.3(7) ?
C18 C14 C13 123.1(7) ?
C14 C15 C16 119.7(8) ?
C14 C15 H15 120.1 ?
C16 C15 H15 120.1 ?
N3 C16 C15 123.4(7) ?
N3 C16 H16 118.3 ?
C15 C16 H16 118.3 ?
N3 C17 C18 121.5(7) ?
N3 C17 H17 119.3 ?
C18 C17 H17 119.3 ?
C17 C18 C14 120.9(8) ?
C17 C18 H18 119.5 ?
C14 C18 H18 119.5 ?
C24 C19 C20 119.0(8) ?
C24 C19 N4 121.4(8) ?
C20 C19 N4 119.5(8) ?
C21 C20 C19 120.8(10) ?
C21 C20 H20 119.6 ?
C19 C20 H20 119.6 ?
C20 C21 C22 120.6(11) ?
C20 C21 H21 119.7 ?
C22 C21 H21 119.7 ?
C23 C22 C21 118.7(11) ?
C23 C22 H22 120.6 ?
C21 C22 H22 120.6 ?
C22 C23 C24 120.4(11) ?
C22 C23 H23 119.8 ?
C24 C23 H23 119.8 ?
C19 C24 C23 120.3(9) ?
C19 C24 H24 119.8 ?
C23 C24 H24 119.8 ?
C26 C25 C30 119.6(7) ?
C26 C25 N5 120.4(7) ?
C30 C25 N5 119.9(6) ?
C25 C26 C27 120.8(8) ?
C25 C26 H26 119.6 ?
C27 C26 H26 119.6 ?
C28 C27 C26 119.0(8) ?
C28 C27 H27 120.5 ?
C26 C27 H27 120.5 ?
C29 C28 C27 121.5(7) ?
C29 C28 H28 119.2 ?
C27 C28 H28 119.2 ?
C28 C29 C30 119.4(8) ?
C28 C29 H29 120.3 ?
C30 C29 H29 120.3 ?
C25 C30 C29 119.5(7) ?
C25 C30 H30 120.2 ?
C29 C30 H30 120.2 ?
N5 C31 N4 121.0(7) ?
N5 C31 C32 120.7(6) ?
N4 C31 C32 118.3(7) ?
C36 C32 C33 117.4(7) ?
C36 C32 C31 120.3(7) ?
C33 C32 C31 122.1(7) ?
C34 C33 C32 119.1(9) ?
C34 C33 H33 120.4 ?
C32 C33 H33 120.4 ?
N6 C34 C33 124.1(9) ?
N6 C34 H34 118.0 ?
C33 C34 H34 118.0 ?
N6 C35 C36 123.0(9) ?
N6 C35 H35 118.5 ?
C36 C35 H35 118.5 ?
C32 C36 C35 119.9(8) ?
C32 C36 H36 120.0 ?
C35 C36 H36 120.0 ?
C38 C37 C42 120.3(8) ?
C38 C37 N7 120.4(7) ?
C42 C37 N7 119.2(7) ?
C39 C38 C37 120.6(9) ?
C39 C38 H38 119.7 ?
C37 C38 H38 119.7 ?
C38 C39 C40 119.8(10) ?
C38 C39 H39 120.1 ?
C40 C39 H39 120.1 ?
C41 C40 C39 119.6(9) ?
C41 C40 H40 120.2 ?
C39 C40 H40 120.2 ?
C40 C41 C42 121.3(9) ?
C40 C41 H41 119.4 ?
C42 C41 H41 119.4 ?
C37 C42 C41 118.4(9) ?
C37 C42 H42 120.8 ?
C41 C42 H42 120.8 ?
C48 C43 C44 118.5(7) ?
C48 C43 N8 121.4(7) ?
C44 C43 N8 120.1(7) ?
C45 C44 C43 119.8(8) ?
C45 C44 H44 120.1 ?
C43 C44 H44 120.1 ?
C46 C45 C44 121.0(8) ?
C46 C45 H45 119.5 ?
C44 C45 H45 119.5 ?
C45 C46 C47 119.7(8) ?
C45 C46 H46 120.2 ?
C47 C46 H46 120.2 ?
C48 C47 C46 120.4(9) ?
C48 C47 H47 119.8 ?
C46 C47 H47 119.8 ?
C47 C48 C43 120.6(8) ?
C47 C48 H48 119.7 ?
C43 C48 H48 119.7 ?
N7 C49 N8 121.4(6) ?
N7 C49 C50 119.0(7) ?
N8 C49 C50 119.7(7) ?
C51 C50 C54 118.4(8) ?
C51 C50 C49 122.3(7) ?
C54 C50 C49 119.3(7) ?
C50 C51 C52 117.5(9) ?
C50 C51 H51 121.3 ?
C52 C51 H51 121.3 ?
N9 C52 C51 125.9(9) ?
N9 C52 H52 117.0 ?
C51 C52 H52 117.0 ?
N9 C53 C54 124.8(9) ?
N9 C53 H53 117.6 ?
C54 C53 H53 117.6 ?
C50 C54 C53 118.3(9) ?
C50 C54 H54 120.8 ?
C53 C54 H54 120.8 ?
C56 C55 C60 118.1(7) ?
C56 C55 N10 121.4(7) ?
C60 C55 N10 120.3(7) ?
C55 C56 C57 120.4(9) ?
C55 C56 H56 119.8 ?
C57 C56 H56 119.8 ?
C58 C57 C56 119.4(9) ?
C58 C57 H57 120.3 ?
C56 C57 H57 120.3 ?
C59 C58 C57 120.2(9) ?
C59 C58 H58 119.9 ?
C57 C58 H58 119.9 ?
C58 C59 C60 121.5(10) ?
C58 C59 H59 119.3 ?
C60 C59 H59 119.3 ?
C59 C60 C55 120.3(9) ?
C59 C60 H60 119.8 ?
C55 C60 H60 119.8 ?
C62 C61 C66 120.2(8) ?
C62 C61 N11 119.5(7) ?
C66 C61 N11 120.3(7) ?
C61 C62 C63 120.3(9) ?
C61 C62 H62 119.8 ?
C63 C62 H62 119.8 ?
C64 C63 C62 120.4(9) ?
C64 C63 H63 119.8 ?
C62 C63 H63 119.8 ?
C65 C64 C63 118.7(9) ?
C65 C64 H64 120.6 ?
C63 C64 H64 120.6 ?
C64 C65 C66 122.2(9) ?
C64 C65 H65 118.9 ?
C66 C65 H65 118.9 ?
C61 C66 C65 118.1(8) ?
C61 C66 H66 120.9 ?
C65 C66 H66 120.9 ?
N10 C67 N11 122.0(7) ?
N10 C67 C68 117.8(6) ?
N11 C67 C68 120.1(7) ?
C69 C68 C72 117.2(7) ?
C69 C68 C67 123.2(7) ?
C72 C68 C67 119.6(7) ?
C68 C69 C70 117.8(8) ?
C68 C69 H69 121.1 ?
C70 C69 H69 121.1 ?
N12 C70 C69 125.5(10) ?
N12 C70 H70 117.3 ?
C69 C70 H70 117.3 ?
N12 C71 C72 124.5(9) ?
N12 C71 H71 117.8 ?
C72 C71 H71 117.8 ?
C71 C72 C68 119.2(9) ?
C71 C72 H72 120.4 ?
C68 C72 H72 120.4 ?
N13 C73 C74 122.9(8) ?
N13 C73 H73 118.5 ?
C74 C73 H73 118.5 ?
C73 C74 C75 118.7(9) ?
C73 C74 H74 120.7 ?
C75 C74 H74 120.7 ?
C76 C75 C74 119.0(9) ?
C76 C75 H75 120.5 ?
C74 C75 H75 120.5 ?
C75 C76 C77 120.3(8) ?
C75 C76 H76 119.9 ?
C77 C76 H76 119.9 ?
N13 C77 C76 119.9(8) ?
N13 C77 C78 116.0(7) ?
C76 C77 C78 124.1(8) ?
N14 C78 C79 120.5(9) ?
N14 C78 C77 116.7(7) ?
C79 C78 C77 122.7(8) ?
C80 C79 C78 119.2(10) ?
C80 C79 H79 120.4 ?
C78 C79 H79 120.4 ?
C81 C80 C79 119.1(10) ?
C81 C80 H80 120.4 ?
C79 C80 H80 120.4 ?
C80 C81 C82 120.1(10) ?
C80 C81 H81 120.0 ?
C82 C81 H81 120.0 ?
N14 C82 C81 120.5(9) ?
N14 C82 H82 119.7 ?
C81 C82 H82 119.7 ?
O1 C83 Re1 178.6(9) y
O2 C84 Re1 178.6(8) y
O3 C85 Re1 178.9(9) y
N15 C86 C87 178.4(9) ?
C86 C87 H87A 109.5 ?
C86 C87 H87B 109.5 ?
H87A C87 H87B 109.5 ?
C86 C87 H87C 109.5 ?
H87A C87 H87C 109.5 ?
H87B C87 H87C 109.5 ?
F4 P1 F3 178.0(5) ?
F4 P1 F6 89.8(7) ?
F3 P1 F6 90.0(6) ?
F4 P1 F2 91.0(5) ?
F3 P1 F2 91.0(5) ?
F6 P1 F2 91.7(5) ?
F4 P1 F1 89.8(6) ?
F3 P1 F1 90.2(6) ?
F6 P1 F1 177.0(5) ?
F2 P1 F1 91.3(4) ?
F4 P1 F5 89.7(5) ?
F3 P1 F5 88.4(4) ?
F6 P1 F5 89.6(4) ?
F2 P1 F5 178.5(5) ?
F1 P1 F5 87.4(4) ?
N100 C100 C101 162(4) ?
C100 C101 H10A 109.5 ?
C100 C101 H10B 109.5 ?
H10A C101 H10B 109.5 ?
C100 C101 H10C 109.5 ?
H10A C101 H10C 109.5 ?
H10B C101 H10C 109.5 ?
N101 C102 C103 162(6) ?
C102 C103 H10D 109.5 ?
C102 C103 H10E 109.5 ?
H10D C103 H10E 109.5 ?
C102 C103 H10F 109.5 ?
H10D C103 H10F 109.5 ?
H10E C103 H10F 109.5 ?
N102 C104 C105 151(5) ?
C104 C105 H10G 109.5 ?
C104 C105 H10H 109.5 ?
H10G C105 H10H 109.5 ?
C104 C105 H10I 109.5 ?
H10G C105 H10I 109.5 ?
H10H C105 H10I 109.5 ?
N103 C106 C107 163(7) ?
C106 C107 H10J 109.5 ?
C106 C107 H10K 109.5 ?
H10J C107 H10K 109.5 ?
C106 C107 H10L 109.5 ?
H10J C107 H10L 109.5 ?
H10K C107 H10L 109.5 ?
N104 C108 C109 151(6) ?
C108 C109 H10M 109.5 ?
C108 C109 H10N 109.5 ?
H10M C109 H10N 109.5 ?
C108 C109 H10O 109.5 ?
H10M C109 H10O 109.5 ?
H10N C109 H10O 109.5 ?

loop_
_geom_bond_atom_site_label_1
_geom_bond_atom_site_label_2
_geom_bond_distance
_geom_bond_publ_flag
Re1 C84 1.902(10) y
Re1 C85 1.926(11) y
Re1 C83 1.952(9) y
Re1 N13 2.173(7) y
Re1 N14 2.196(6) y
Re1 N3 2.215(5) y
Rh1 N4 2.027(6) y
Rh1 N10 2.036(6) y
Rh1 N1 2.049(6) y
Rh1 N7 2.056(6) y
Rh1 Rh2 2.4365(8) y
Rh2 N2 2.075(5) y
Rh2 N8 2.079(5) y
Rh2 N11 2.095(6) y
Rh2 N5 2.102(6) y
Rh2 N15 2.114(7) y
N1 C13 1.315(9) ?
N1 C1 1.432(9) ?
N2 C13 1.343(9) ?
N2 C7 1.425(9) ?
N3 C16 1.324(10) ?
N3 C17 1.354(10) ?
N4 C31 1.336(9) ?
N4 C19 1.422(10) ?
N5 C31 1.329(9) ?
N5 C25 1.429(8) ?
N6 C34 1.331(12) ?
N6 C35 1.355(12) ?
N7 C49 1.319(9) ?
N7 C37 1.433(10) ?
N8 C49 1.325(9) ?
N8 C43 1.415(9) ?
N9 C52 1.318(13) ?
N9 C53 1.330(12) ?
N10 C67 1.322(10) ?
N10 C55 1.409(9) ?
N11 C67 1.330(9) ?
N11 C61 1.424(9) ?
N12 C70 1.278(12) ?
N12 C71 1.330(13) ?
N13 C73 1.341(11) ?
N13 C77 1.365(10) ?
N14 C82 1.333(11) ?
N14 C78 1.350(10) ?
N15 C86 1.136(10) ?
O1 C83 1.108(10) y
O2 C84 1.158(10) y
O3 C85 1.155(11) y
C1 C2 1.384(11) ?
C1 C6 1.386(11) ?
C2 C3 1.396(11) ?
C2 H2 0.9500 ?
C3 C4 1.391(13) ?
C3 H3 0.9500 ?
C4 C5 1.374(13) ?
C4 H4 0.9500 ?
C5 C6 1.381(11) ?
C5 H5 0.9500 ?
C6 H6 0.9500 ?
C7 C12 1.382(10) ?
C7 C8 1.388(11) ?
C8 C9 1.380(11) ?
C8 H8 0.9500 ?
C9 C10 1.371(13) ?
C9 H9 0.9500 ?
C10 C11 1.387(13) ?
C10 H10 0.9500 ?
C11 C12 1.394(11) ?
C11 H11 0.9500 ?
C12 H12 0.9500 ?
C13 C14 1.489(10) ?
C14 C15 1.381(11) ?
C14 C18 1.395(10) ?
C15 C16 1.383(10) ?
C15 H15 0.9500 ?
C16 H16 0.9500 ?
C17 C18 1.374(10) ?
C17 H17 0.9500 ?
C18 H18 0.9500 ?
C19 C24 1.387(12) ?
C19 C20 1.391(12) ?
C20 C21 1.369(14) ?
C20 H20 0.9500 ?
C21 C22 1.406(18) ?
C21 H21 0.9500 ?
C22 C23 1.381(16) ?
C22 H22 0.9500 ?
C23 C24 1.398(13) ?
C23 H23 0.9500 ?
C24 H24 0.9500 ?
C25 C26 1.373(10) ?
C25 C30 1.388(10) ?
C26 C27 1.400(11) ?
C26 H26 0.9500 ?
C27 C28 1.371(12) ?
C27 H27 0.9500 ?
C28 C29 1.366(11) ?
C28 H28 0.9500 ?
C29 C30 1.415(10) ?
C29 H29 0.9500 ?
C30 H30 0.9500 ?
C31 C32 1.496(10) ?
C32 C36 1.378(11) ?
C32 C33 1.393(11) ?
C33 C34 1.382(12) ?
C33 H33 0.9500 ?
C34 H34 0.9500 ?
C35 C36 1.381(11) ?
C35 H35 0.9500 ?
C36 H36 0.9500 ?
C37 C38 1.380(11) ?
C37 C42 1.389(11) ?
C38 C39 1.373(12) ?
C38 H38 0.9500 ?
C39 C40 1.387(14) ?
C39 H39 0.9500 ?
C40 C41 1.374(15) ?
C40 H40 0.9500 ?
C41 C42 1.391(13) ?
C41 H41 0.9500 ?
C42 H42 0.9500 ?
C43 C48 1.387(11) ?
C43 C44 1.411(10) ?
C44 C45 1.379(12) ?
C44 H44 0.9500 ?
C45 C46 1.366(13) ?
C45 H45 0.9500 ?
C46 C47 1.386(13) ?
C46 H46 0.9500 ?
C47 C48 1.376(12) ?
C47 H47 0.9500 ?
C48 H48 0.9500 ?
C49 C50 1.514(10) ?
C50 C51 1.376(11) ?
C50 C54 1.388(11) ?
C51 C52 1.396(12) ?
C51 H51 0.9500 ?
C52 H52 0.9500 ?
C53 C54 1.389(12) ?
C53 H53 0.9500 ?
C54 H54 0.9500 ?
C55 C56 1.395(11) ?
C55 C60 1.402(12) ?
C56 C57 1.405(12) ?
C56 H56 0.9500 ?
C57 C58 1.386(15) ?
C57 H57 0.9500 ?
C58 C59 1.350(15) ?
C58 H58 0.9500 ?
C59 C60 1.377(12) ?
C59 H59 0.9500 ?
C60 H60 0.9500 ?
C61 C62 1.384(10) ?
C61 C66 1.389(11) ?
C62 C63 1.386(12) ?
C62 H62 0.9500 ?
C63 C64 1.379(14) ?
C63 H63 0.9500 ?
C64 C65 1.376(13) ?
C64 H64 0.9500 ?
C65 C66 1.394(12) ?
C65 H65 0.9500 ?
C66 H66 0.9500 ?
C67 C68 1.513(10) ?
C68 C69 1.362(11) ?
C68 C72 1.390(11) ?
C69 C70 1.422(12) ?
C69 H69 0.9500 ?
C70 H70 0.9500 ?
C71 C72 1.371(12) ?
C71 H71 0.9500 ?
C72 H72 0.9500 ?
C73 C74 1.369(12) ?
C73 H73 0.9500 ?
C74 C75 1.390(13) ?
C74 H74 0.9500 ?
C75 C76 1.372(13) ?
C75 H75 0.9500 ?
C76 C77 1.395(12) ?
C76 H76 0.9500 ?
C77 C78 1.458(12) ?
C78 C79 1.377(12) ?
C79 C80 1.377(14) ?
C79 H79 0.9500 ?
C80 C81 1.370(15) ?
C80 H80 0.9500 ?
C81 C82 1.370(13) ?
C81 H81 0.9500 ?
C82 H82 0.9500 ?
C86 C87 1.457(12) ?
C87 H87A 0.9800 ?
C87 H87B 0.9800 ?
C87 H87C 0.9800 ?
P1 F4 1.539(9) ?
P1 F3 1.554(8) ?
P1 F6 1.555(8) ?
P1 F2 1.584(7) ?
P1 F1 1.588(8) ?
P1 F5 1.616(7) ?
N100 C100 1.15(2) ?
C100 C101 1.38(3) ?
C101 H10A 0.9800 ?
C101 H10B 0.9800 ?
C101 H10C 0.9800 ?
N101 C102 1.16(3) ?
C102 C103 1.37(3) ?
C103 H10D 0.9800 ?
C103 H10E 0.9800 ?
C103 H10F 0.9800 ?
N102 C104 1.15(3) ?
C104 C105 1.39(3) ?
C105 H10G 0.9800 ?
C105 H10H 0.9800 ?
C105 H10I 0.9800 ?
N103 C106 1.15(3) ?
C106 C107 1.39(3) ?
C107 H10J 0.9800 ?
C107 H10K 0.9800 ?
C107 H10L 0.9800 ?
N104 C108 1.16(3) ?
C108 C109 1.39(3) ?
C109 H10M 0.9800 ?
C109 H10N 0.9800 ?
C109 H10O 0.9800 ?

loop_
_geom_torsion_atom_site_label_1
_geom_torsion_atom_site_label_2
_geom_torsion_atom_site_label_3
_geom_torsion_atom_site_label_4
_geom_torsion
_geom_torsion_publ_flag
N4 Rh1 Rh2 N2 -75.1(2) ?
N10 Rh1 Rh2 N2 104.6(2) ?
N1 Rh1 Rh2 N2 14.9(2) y
N7 Rh1 Rh2 N2 -165.2(2) ?
N4 Rh1 Rh2 N8 104.1(2) ?
N10 Rh1 Rh2 N8 -76.2(2) ?
N1 Rh1 Rh2 N8 -165.9(2) ?
N7 Rh1 Rh2 N8 14.0(2) y
N4 Rh1 Rh2 N11 -165.2(2) ?
N10 Rh1 Rh2 N11 14.5(2) y
N1 Rh1 Rh2 N11 -75.2(2) ?
N7 Rh1 Rh2 N11 104.7(2) ?
N4 Rh1 Rh2 N5 14.2(2) y
N10 Rh1 Rh2 N5 -166.1(2) ?
N1 Rh1 Rh2 N5 104.2(2) ?
N7 Rh1 Rh2 N5 -75.9(2) ?
N4 Rh1 N1 C13 70.4(6) ?
N10 Rh1 N1 C13 -106.9(6) ?
Rh2 Rh1 N1 C13 -18.4(5) ?
N4 Rh1 N1 C1 -119.3(5) ?
N10 Rh1 N1 C1 63.4(5) ?
Rh2 Rh1 N1 C1 151.9(5) ?
N11 Rh2 N2 C13 69.6(6) ?
N5 Rh2 N2 C13 -103.4(6) ?
N15 Rh2 N2 C13 161.7(6) ?
Rh1 Rh2 N2 C13 -17.0(5) ?
N11 Rh2 N2 C7 -123.9(6) ?
N5 Rh2 N2 C7 63.1(6) ?
N15 Rh2 N2 C7 -31.8(6) ?
Rh1 Rh2 N2 C7 149.5(5) ?
C84 Re1 N3 C16 51.0(6) ?
C85 Re1 N3 C16 140.8(6) ?
N13 Re1 N3 C16 -46.2(5) ?
N14 Re1 N3 C16 -121.9(6) ?
C84 Re1 N3 C17 -133.8(6) ?
C85 Re1 N3 C17 -44.0(6) ?
N13 Re1 N3 C17 129.0(5) ?
N14 Re1 N3 C17 53.3(5) ?
N1 Rh1 N4 C31 -105.0(6) ?
N7 Rh1 N4 C31 70.8(6) ?
Rh2 Rh1 N4 C31 -17.4(5) ?
N1 Rh1 N4 C19 63.4(6) ?
N7 Rh1 N4 C19 -120.8(6) ?
Rh2 Rh1 N4 C19 151.0(5) ?
N2 Rh2 N5 C31 70.9(5) ?
N8 Rh2 N5 C31 -103.0(5) ?
N15 Rh2 N5 C31 164.3(5) ?
Rh1 Rh2 N5 C31 -16.3(5) ?
N2 Rh2 N5 C25 -121.6(5) ?
N8 Rh2 N5 C25 64.4(5) ?
N15 Rh2 N5 C25 -28.3(5) ?
Rh1 Rh2 N5 C25 151.1(5) ?
N4 Rh1 N7 C49 -106.5(6) ?
N10 Rh1 N7 C49 70.8(6) ?
Rh2 Rh1 N7 C49 -17.7(5) ?
N4 Rh1 N7 C37 65.8(5) ?
N10 Rh1 N7 C37 -116.9(5) ?
Rh2 Rh1 N7 C37 154.6(5) ?
N11 Rh2 N8 C49 -102.4(5) ?
N5 Rh2 N8 C49 70.6(5) ?
N15 Rh2 N8 C49 165.5(5) ?
Rh1 Rh2 N8 C49 -15.8(5) ?
N11 Rh2 N8 C43 68.0(5) ?
N5 Rh2 N8 C43 -119.0(5) ?
N15 Rh2 N8 C43 -24.1(5) ?
Rh1 Rh2 N8 C43 154.6(5) ?
N1 Rh1 N10 C67 70.3(6) ?
N7 Rh1 N10 C67 -105.4(6) ?
Rh2 Rh1 N10 C67 -17.2(5) ?
N1 Rh1 N10 C55 -120.5(5) ?
N7 Rh1 N10 C55 63.8(5) ?
Rh2 Rh1 N10 C55 151.9(5) ?
N2 Rh2 N11 C67 -104.1(5) ?
N8 Rh2 N11 C67 69.7(5) ?
N15 Rh2 N11 C67 162.5(5) ?
Rh1 Rh2 N11 C67 -16.9(5) ?
N2 Rh2 N11 C61 64.4(5) ?
N8 Rh2 N11 C61 -121.8(5) ?
N15 Rh2 N11 C61 -29.1(5) ?
Rh1 Rh2 N11 C61 151.6(5) ?
C84 Re1 N13 C73 2.5(7) ?
C83 Re1 N13 C73 -87.9(7) ?
N14 Re1 N13 C73 -179.6(7) ?
N3 Re1 N13 C73 94.6(6) ?
C84 Re1 N13 C77 -169.8(6) ?
C83 Re1 N13 C77 99.8(6) ?
N14 Re1 N13 C77 8.1(5) ?
N3 Re1 N13 C77 -77.7(5) ?
C85 Re1 N14 C82 -8.4(7) ?
C83 Re1 N14 C82 80.8(7) ?
N13 Re1 N14 C82 176.5(7) ?
N3 Re1 N14 C82 -100.0(6) ?
C85 Re1 N14 C78 167.9(6) ?
C83 Re1 N14 C78 -102.9(6) ?
N13 Re1 N14 C78 -7.2(5) ?
N3 Re1 N14 C78 76.3(5) ?
C13 N1 C1 C2 -128.7(8) ?
Rh1 N1 C1 C2 60.9(8) ?
C13 N1 C1 C6 55.9(10) ?
Rh1 N1 C1 C6 -114.5(7) ?
C6 C1 C2 C3 -1.3(12) ?
N1 C1 C2 C3 -176.9(7) ?
C1 C2 C3 C4 0.8(13) ?
C2 C3 C4 C5 -1.1(14) ?
C3 C4 C5 C6 1.9(14) ?
C4 C5 C6 C1 -2.5(13) ?
C2 C1 C6 C5 2.1(12) ?
N1 C1 C6 C5 177.6(7) ?
C13 N2 C7 C12 64.1(9) ?
Rh2 N2 C7 C12 -102.5(7) ?
C13 N2 C7 C8 -118.7(8) ?
Rh2 N2 C7 C8 74.7(8) ?
C12 C7 C8 C9 0.7(11) ?
N2 C7 C8 C9 -176.5(7) ?
C7 C8 C9 C10 -1.3(13) ?
C8 C9 C10 C11 0.6(13) ?
C9 C10 C11 C12 0.5(12) ?
C8 C7 C12 C11 0.4(10) ?
N2 C7 C12 C11 177.7(6) ?
C10 C11 C12 C7 -1.1(11) ?
C1 N1 C13 N2 -160.0(7) ?
Rh1 N1 C13 N2 10.2(10) ?
C1 N1 C13 C14 20.8(10) ?
Rh1 N1 C13 C14 -169.0(5) ?
C7 N2 C13 N1 -158.9(7) ?
Rh2 N2 C13 N1 7.9(9) ?
C7 N2 C13 C14 20.4(10) ?
Rh2 N2 C13 C14 -172.8(5) ?
N1 C13 C14 C15 50.6(10) ?
N2 C13 C14 C15 -128.6(8) ?
N1 C13 C14 C18 -126.1(8) ?
N2 C13 C14 C18 54.6(10) ?
C18 C14 C15 C16 2.5(10) ?
C13 C14 C15 C16 -174.5(6) ?
C17 N3 C16 C15 -3.3(10) ?
Re1 N3 C16 C15 172.0(5) ?
C14 C15 C16 N3 1.1(11) ?
C16 N3 C17 C18 1.9(10) ?
Re1 N3 C17 C18 -173.5(5) ?
N3 C17 C18 C14 1.7(11) ?
C15 C14 C18 C17 -3.8(10) ?
C13 C14 C18 C17 173.1(6) ?
C31 N4 C19 C24 54.4(11) ?
Rh1 N4 C19 C24 -113.7(7) ?
C31 N4 C19 C20 -129.9(8) ?
Rh1 N4 C19 C20 61.9(9) ?
C24 C19 C20 C21 2.6(13) ?
N4 C19 C20 C21 -173.1(8) ?
C19 C20 C21 C22 0.6(15) ?
C20 C21 C22 C23 -3.5(16) ?
C21 C22 C23 C24 3.2(16) ?
C20 C19 C24 C23 -2.9(13) ?
N4 C19 C24 C23 172.8(8) ?
C22 C23 C24 C19 0.0(15) ?
C31 N5 C25 C26 61.5(9) ?
Rh2 N5 C25 C26 -105.8(7) ?
C31 N5 C25 C30 -121.6(8) ?
Rh2 N5 C25 C30 71.0(8) ?
C30 C25 C26 C27 -1.7(11) ?
N5 C25 C26 C27 175.1(7) ?
C25 C26 C27 C28 -0.4(12) ?
C26 C27 C28 C29 2.2(13) ?
C27 C28 C29 C30 -1.7(13) ?
C26 C25 C30 C29 2.2(11) ?
N5 C25 C30 C29 -174.7(7) ?
C28 C29 C30 C25 -0.5(12) ?
C25 N5 C31 N4 -159.2(7) ?
Rh2 N5 C31 N4 8.0(9) ?
C25 N5 C31 C32 21.3(10) ?
Rh2 N5 C31 C32 -171.5(5) ?
C19 N4 C31 N5 -158.4(7) ?
Rh1 N4 C31 N5 9.3(9) ?
C19 N4 C31 C32 21.1(10) ?
Rh1 N4 C31 C32 -171.2(5) ?
N5 C31 C32 C36 -131.5(8) ?
N4 C31 C32 C36 49.0(10) ?
N5 C31 C32 C33 54.0(10) ?
N4 C31 C32 C33 -125.5(8) ?
C36 C32 C33 C34 -2.0(12) ?
C31 C32 C33 C34 172.6(8) ?
C35 N6 C34 C33 -0.6(14) ?
C32 C33 C34 N6 2.3(14) ?
C34 N6 C35 C36 -1.3(13) ?
C33 C32 C36 C35 0.2(12) ?
C31 C32 C36 C35 -174.5(7) ?
N6 C35 C36 C32 1.6(13) ?
C49 N7 C37 C38 61.0(10) ?
Rh1 N7 C37 C38 -111.2(7) ?
C49 N7 C37 C42 -119.9(8) ?
Rh1 N7 C37 C42 67.9(9) ?
C42 C37 C38 C39 -0.9(13) ?
N7 C37 C38 C39 178.3(8) ?
C37 C38 C39 C40 0.5(13) ?
C38 C39 C40 C41 0.5(14) ?
C39 C40 C41 C42 -1.3(15) ?
C38 C37 C42 C41 0.1(13) ?
N7 C37 C42 C41 -179.0(8) ?
C40 C41 C42 C37 1.0(14) ?
C49 N8 C43 C48 72.2(9) ?
Rh2 N8 C43 C48 -98.4(7) ?
C49 N8 C43 C44 -108.8(8) ?
Rh2 N8 C43 C44 80.6(8) ?
C48 C43 C44 C45 -1.1(11) ?
N8 C43 C44 C45 179.9(7) ?
C43 C44 C45 C46 -0.5(12) ?
C44 C45 C46 C47 2.3(13) ?
C45 C46 C47 C48 -2.5(14) ?
C46 C47 C48 C43 0.9(13) ?
C44 C43 C48 C47 0.9(12) ?
N8 C43 C48 C47 179.9(7) ?
C37 N7 C49 N8 -161.8(7) ?
Rh1 N7 C49 N8 10.4(9) ?
C37 N7 C49 C50 18.6(10) ?
Rh1 N7 C49 C50 -169.2(5) ?
C43 N8 C49 N7 -163.8(6) ?
Rh2 N8 C49 N7 6.8(9) ?
C43 N8 C49 C50 15.7(10) ?
Rh2 N8 C49 C50 -173.7(5) ?
N7 C49 C50 C51 -112.2(9) ?
N8 C49 C50 C51 68.2(11) ?
N7 C49 C50 C54 67.7(10) ?
N8 C49 C50 C54 -111.8(9) ?
C54 C50 C51 C52 -2.7(13) ?
C49 C50 C51 C52 177.3(8) ?
C53 N9 C52 C51 -0.4(16) ?
C50 C51 C52 N9 2.9(16) ?
C52 N9 C53 C54 -2.3(16) ?
C51 C50 C54 C53 0.3(13) ?
C49 C50 C54 C53 -179.6(8) ?
N9 C53 C54 C50 2.4(16) ?
C67 N10 C55 C56 52.4(10) ?
Rh1 N10 C55 C56 -116.7(7) ?
C67 N10 C55 C60 -131.4(8) ?
Rh1 N10 C55 C60 59.5(9) ?
C60 C55 C56 C57 -0.8(12) ?
N10 C55 C56 C57 175.5(7) ?
C55 C56 C57 C58 0.7(13) ?
C56 C57 C58 C59 -0.2(15) ?
C57 C58 C59 C60 -0.1(16) ?
C58 C59 C60 C55 0.0(15) ?
C56 C55 C60 C59 0.5(13) ?
N10 C55 C60 C59 -175.8(8) ?
C67 N11 C61 C62 66.4(9) ?
Rh2 N11 C61 C62 -102.0(7) ?
C67 N11 C61 C66 -113.2(8) ?
Rh2 N11 C61 C66 78.4(8) ?
C66 C61 C62 C63 0.4(12) ?
N11 C61 C62 C63 -179.2(7) ?
C61 C62 C63 C64 0.6(13) ?
C62 C63 C64 C65 -0.6(15) ?
C63 C64 C65 C66 -0.6(16) ?
C62 C61 C66 C65 -1.5(11) ?
N11 C61 C66 C65 178.1(7) ?
C64 C65 C66 C61 1.6(14) ?
C55 N10 C67 N11 -160.0(7) ?
Rh1 N10 C67 N11 8.7(9) ?
C55 N10 C67 C68 24.2(10) ?
Rh1 N10 C67 C68 -167.0(5) ?
C61 N11 C67 N10 -159.9(7) ?
Rh2 N11 C67 N10 8.7(9) ?
C61 N11 C67 C68 15.8(10) ?
Rh2 N11 C67 C68 -175.6(5) ?
N10 C67 C68 C69 -127.5(8) ?
N11 C67 C68 C69 56.7(10) ?
N10 C67 C68 C72 52.1(10) ?
N11 C67 C68 C72 -123.7(8) ?
C72 C68 C69 C70 -2.7(12) ?
C67 C68 C69 C70 176.9(8) ?
C71 N12 C70 C69 3.7(15) ?
C68 C69 C70 N12 -0.8(15) ?
C70 N12 C71 C72 -3.3(15) ?
N12 C71 C72 C68 -0.1(15) ?
C69 C68 C72 C71 3.1(12) ?
C67 C68 C72 C71 -176.6(8) ?
C77 N13 C73 C74 3.2(12) ?
Re1 N13 C73 C74 -168.9(6) ?
N13 C73 C74 C75 -0.5(13) ?
C73 C74 C75 C76 -2.3(14) ?
C74 C75 C76 C77 2.4(14) ?
C73 N13 C77 C76 -3.0(11) ?
Re1 N13 C77 C76 169.7(6) ?
C73 N13 C77 C78 179.2(7) ?
Re1 N13 C77 C78 -8.0(8) ?
C75 C76 C77 N13 0.2(13) ?
C75 C76 C77 C78 177.8(8) ?
C82 N14 C78 C79 -1.5(12) ?
Re1 N14 C78 C79 -178.0(7) ?
C82 N14 C78 C77 -178.0(7) ?
Re1 N14 C78 C77 5.5(8) ?
N13 C77 C78 N14 1.6(10) ?
C76 C77 C78 N14 -176.1(7) ?
N13 C77 C78 C79 -174.8(8) ?
C76 C77 C78 C79 7.5(13) ?
N14 C78 C79 C80 0.2(14) ?
C77 C78 C79 C80 176.5(9) ?
C78 C79 C80 C81 0.7(16) ?
C79 C80 C81 C82 -0.3(16) ?
C78 N14 C82 C81 2.0(12) ?
Re1 N14 C82 C81 178.1(7) ?
C80 C81 C82 N14 -1.1(15) ?
